data_2009007
loop_
_publ_author_name
'R. Krishna'
'D. Velmurugan'
'R. Murugesan'
'M. Shanmuga Sundaram'
'R. Raghunathan'

_publ_section_title 1',2',3',4'-Tetrahydro-1,3-diphenyl-4-<i>p</i>-tolylspiro[2-pyrazoline-5,2'-naphthalen]-1'-one
_journal_issue 10
_journal_name_full 'Acta Crystallographica Section C'
_journal_page_first 1676
_journal_page_last 1677
_journal_paper_doi 10.1107/S0108270199007283
_journal_volume 55
_journal_year 1999
_chemical_formula_sum 'C31 H26 N2 O'
_chemical_formula_weight 442.54
_chemical_name_systematic
;
1,3-diphenyl- 4-(P-Me-phenyl)- spiro pyrazoline
[ 5.2']-1'tetralone.
;
_space_group_IT_number 14
_symmetry_cell_setting monoclinic
_symmetry_space_group_name_Hall '-P 2yn'
_symmetry_space_group_name_H-M 'P 1 21/n 1'
_audit_creation_method SHELXL-97
_cell_angle_alpha 90.00
_cell_angle_beta 100.970(10)
_cell_angle_gamma 90.00
_cell_formula_units_Z 4
_cell_length_a 10.580(10)
_cell_length_b 16.10(2)
_cell_length_c 13.954(10)
_cell_measurement_reflns_used 15
_cell_measurement_temperature 293(2)
_cell_measurement_theta_max 28
_cell_measurement_theta_min 2
_cell_volume 2333(4)
_computing_cell_refinement 'CAD-4 Software'
_computing_data_collection 'CAD-4 Software (Enraf Nonius, 1989)'
_computing_data_reduction 'SDP (Frenz, 1978)'
_computing_molecular_graphics 'ZORTEP (Zsolnai, 1997)'
_computing_publication_material 'SHELXL97 and PARST (Nardelli, 1983, 1995)'
_computing_structure_refinement 'SHELXL97 (Sheldrick, 1997)'
_computing_structure_solution 'SHELXS97 (Sheldrick, 1990)'
_diffrn_ambient_temperature 293(2)
_diffrn_measurement_device_type 'Enraf Nonius CAD-4'
_diffrn_measurement_method \w/2\q
_diffrn_radiation_monochromator graphite
_diffrn_radiation_source 'fine-focus sealed tube'
_diffrn_radiation_type CuK\a
_diffrn_radiation_wavelength 1.54178
_diffrn_reflns_av_R_equivalents 0.0277
_diffrn_reflns_av_sigmaI/netI 0.0354
_diffrn_reflns_limit_h_max 12
_diffrn_reflns_limit_h_min 0
_diffrn_reflns_limit_k_max 19
_diffrn_reflns_limit_k_min 0
_diffrn_reflns_limit_l_max 16
_diffrn_reflns_limit_l_min -16
_diffrn_reflns_number 4382
_diffrn_reflns_theta_max 69.88
_diffrn_reflns_theta_min 4.24
_diffrn_standards_decay_% 1
_diffrn_standards_interval_count 200
_diffrn_standards_number 3
_exptl_absorpt_coefficient_mu 0.592
_exptl_absorpt_correction_type none
_exptl_crystal_colour Yellow
_exptl_crystal_density_diffrn 1.259
_exptl_crystal_density_method 'not measured'
_exptl_crystal_description Rectangular
_exptl_crystal_F_000 936
_exptl_crystal_size_max 0.25
_exptl_crystal_size_mid 0.20
_exptl_crystal_size_min 0.15
_refine_diff_density_max 0.236
_refine_diff_density_min -0.213
_refine_ls_extinction_coef 0.0037(3)
_refine_ls_extinction_method 'SHELXL97 (Sheldrick, 1997)'
_refine_ls_goodness_of_fit_ref 1.099
_refine_ls_hydrogen_treatment constr
_refine_ls_matrix_type full
_refine_ls_number_parameters 309
_refine_ls_number_reflns 4159
_refine_ls_number_restraints 0
_refine_ls_restrained_S_all 1.099
_refine_ls_R_factor_all 0.0851
_refine_ls_R_factor_gt 0.0632
_refine_ls_shift/su_max 0.030
_refine_ls_shift/su_mean 0.000
_refine_ls_structure_factor_coef Fsqd
_refine_ls_weighting_details 'w = 1/[\s^2^(Fo^2^)+(0.0380P)^2^+3.2000P] where P=(Fo^2^+2Fc^2^)/3'
_refine_ls_weighting_scheme calc
_refine_ls_wR_factor_ref 0.1648
_reflns_number_gt 3081
_reflns_number_total 4159
_reflns_threshold_expression I>2\s(I)
_cod_data_source_file fg1522.cif
_cod_data_source_block kris1
_cod_depositor_comments
;
The following automatic conversions were performed:
'_symmetry_cell_setting' value 'Monoclinic' changed to 'monoclinic'
according to '/home/saulius/struct/CIF-dictionaries/cif_core.dic'
dictionary named 'cif_core.dic' version 2.4.1 from 2010-06-29.

Automatic conversion script
Id: cif_fix_enum 1527 2010-12-29 10:47:43Z saulius 

The following automatic conversions were performed:

'_symmetry_cell_setting' value 'Monoclinic' changed to 'monoclinic'
according to /home/saulius/struct/CIF-dictionaries/cif_core.dic
dictionary named 'cif_core.dic' version 2.4.1 from 2010-06-29.

Automatic conversion script
Id: cif_fix_values 1715 2011-07-08 13:25:40Z adriana 

The following automatic conversions were performed:

'_refine_ls_weighting_scheme' value 'calc w =
1/[\s^2^(Fo^2^)+(0.0380P)^2^+3.2000P] where P=(Fo^2^+2Fc^2^)/3' was
changed to 'calc'. New tag '_refine_ls_weighting_details' was
created. The value of the new tag was set to 'w =
1/[\s^2^(Fo^2^)+(0.0380P)^2^+3.2000P] where P=(Fo^2^+2Fc^2^)/3'.

Automatic conversion script
Id: cif_fix_values 3143 2015-03-26 13:38:13Z robertas 
;
_cod_original_cell_volume 2334(4)
_cod_original_sg_symbol_H-M 'P 21/n'
_cod_database_code 2009007

loop_
_symmetry_equiv_pos_as_xyz
'x, y, z'
'-x+1/2, y+1/2, -z+1/2'
'-x, -y, -z'
'x-1/2, -y-1/2, z-1/2'

loop_
_atom_site_label
_atom_site_fract_x
_atom_site_fract_y
_atom_site_fract_z
_atom_site_U_iso_or_equiv
_atom_site_adp_type
_atom_site_calc_flag
_atom_site_refinement_flags
_atom_site_occupancy
_atom_site_disorder_assembly
_atom_site_disorder_group
_atom_site_type_symbol
O1 .1861(2) .22154(15) .91562(17) .0520(6) Uani d . 1 . . O
N1 .1063(2) .12728(16) .75391(19) .0414(6) Uani d . 1 . . N
N2 .0963(3) .05821(16) .81111(19) .0430(6) Uani d . 1 . . N
C1 .2587(3) .22165(19) .8575(2) .0378(7) Uani d . 1 . . C
C2 .2391(3) .15965(19) .7722(2) .0377(7) Uani d . 1 . . C
C3 .2771(3) .1974(2) .6815(2) .0452(8) Uani d . 1 . . C
H3A .2742 .1546 .6323 .054 Uiso calc R 1 . . H
H3B .2150 .2398 .6553 .054 Uiso calc R 1 . . H
C4 .4113(3) .2357(2) .7024(2) .0494(8) Uani d . 1 . . C
H4A .4745 .1914 .7102 .059 Uiso calc R 1 . . H
H4B .4227 .2686 .6464 .059 Uiso calc R 1 . . H
C5 .5326(3) .3504(2) .8019(3) .0556(9) Uani d . 1 . . C
H5 .5758 .3604 .7509 .067 Uiso calc R 1 . . H
C6 .5641(4) .3960(2) .8872(3) .0619(10) Uani d . 1 . . C
H6 .6274 .4367 .8926 .074 Uiso calc R 1 . . H
C7 .5024(3) .3816(2) .9642(3) .0539(9) Uani d . 1 . . C
H7 .5266 .4105 1.0225 .065 Uiso calc R 1 . . H
C8 .4046(3) .3240(2) .9539(2) .0443(8) Uani d . 1 . . C
H8 .3610 .3151 1.0049 .053 Uiso calc R 1 . . H
C9 .4368(3) .2898(2) .7915(2) .0430(8) Uani d . 1 . . C
C10 .3702(3) .27882(18) .8679(2) .0378(7) Uani d . 1 . . C
C11 .3165(3) .07924(19) .8131(2) .0395(7) Uani d . 1 . . C
H11 .3826 .0943 .8696 .047 Uiso calc R 1 . . H
C12 .3781(3) .02981(19) .7416(2) .0401(7) Uani d . 1 . . C
C13 .3050(3) -.0140(2) .6659(3) .0481(8) Uani d . 1 . . C
H13 .2156 -.0119 .6565 .058 Uiso calc R 1 . . H
C14 .3632(3) -.0610(2) .6038(3) .0524(9) Uani d . 1 . . C
H14 .3117 -.0896 .5529 .063 Uiso calc R 1 . . H
C15 .4954(3) -.0670(2) .6149(3) .0487(8) Uani d . 1 . . C
C16 .5680(3) -.0227(2) .6900(3) .0509(9) Uani d . 1 . . C
H16 .6573 -.0250 .6989 .061 Uiso calc R 1 . . H
C17 .5115(3) .0253(2) .7526(3) .0478(8) Uani d . 1 . . C
H17 .5632 .0547 .8026 .057 Uiso calc R 1 . . H
C18 .5564(4) -.1224(3) .5495(3) .0711(12) Uani d . 1 . . C
H18A .5593 -.0939 .4895 .107 Uiso calc R 1 . . H
H18B .5065 -.1722 .5357 .107 Uiso calc R 1 . . H
H18C .6423 -.1364 .5815 .107 Uiso calc R 1 . . H
C19 .2100(3) .03157(19) .8478(2) .0406(7) Uani d . 1 . . C
C20 .2272(3) -.0394(2) .9150(2) .0457(8) Uani d . 1 . . C
C21 .1246(4) -.0661(2) .9571(3) .0613(10) Uani d . 1 . . C
H21 .0448 -.0403 .9399 .074 Uiso calc R 1 . . H
C22 .1402(5) -.1303(3) 1.0238(3) .0735(12) Uani d . 1 . . C
H22 .0717 -.1467 1.0525 .088 Uiso calc R 1 . . H
C23 .2564(5) -.1701(2) 1.0480(3) .0726(13) Uani d . 1 . . C
H23 .2667 -.2138 1.0925 .087 Uiso calc R 1 . . H
C24 .3574(4) -.1450(2) 1.0062(3) .0662(12) Uani d . 1 . . C
H24 .4360 -.1725 1.0221 .079 Uiso calc R 1 . . H
C25 .3444(4) -.0795(2) .9405(3) .0541(9) Uani d . 1 . . C
H25 .4142 -.0625 .9137 .065 Uiso calc R 1 . . H
C26 -.0075(3) .17309(19) .7248(2) .0394(7) Uani d . 1 . . C
C27 -.1247(3) .1308(2) .7086(2) .0470(8) Uani d . 1 . . C
H27 -.1264 .0741 .7209 .056 Uiso calc R 1 . . H
C28 -.2377(3) .1725(3) .6744(3) .0563(10) Uani d . 1 . . C
H28 -.3151 .1436 .6651 .068 Uiso calc R 1 . . H
C29 -.2390(3) .2559(3) .6538(3) .0567(10) Uani d . 1 . . C
H29 -.3156 .2830 .6286 .068 Uiso calc R 1 . . H
C30 -.1238(4) .2982(2) .6715(3) .0548(9) Uani d . 1 . . C
H30 -.1234 .3549 .6588 .066 Uiso calc R 1 . . H
C31 -.0085(3) .2584(2) .7078(2) .0486(8) Uani d . 1 . . C
H31 .0678 .2885 .7208 .058 Uiso calc R 1 . . H

loop_
_atom_site_aniso_label
_atom_site_aniso_U_11
_atom_site_aniso_U_22
_atom_site_aniso_U_33
_atom_site_aniso_U_12
_atom_site_aniso_U_13
_atom_site_aniso_U_23
O1 .0518(13) .0585(15) .0504(13) -.0078(12) .0215(11) -.0050(12)
N1 .0372(14) .0352(14) .0506(15) .0001(11) .0049(12) .0060(12)
N2 .0482(16) .0376(15) .0439(15) .0011(12) .0108(12) .0065(12)
C1 .0388(16) .0349(17) .0403(16) .0047(13) .0088(13) .0057(14)
C2 .0366(15) .0359(17) .0413(17) .0011(13) .0088(13) -.0008(14)
C3 .054(2) .0411(18) .0409(17) .0056(15) .0116(15) .0011(15)
C4 .059(2) .0429(19) .0513(19) -.0004(16) .0244(16) .0039(16)
C5 .049(2) .049(2) .074(3) -.0066(16) .0261(18) -.0017(19)
C6 .052(2) .048(2) .087(3) -.0131(17) .017(2) -.006(2)
C7 .051(2) .045(2) .062(2) -.0002(16) .0030(18) -.0072(18)
C8 .0433(17) .0397(18) .0490(18) .0074(14) .0068(14) .0036(15)
C9 .0403(17) .0356(17) .0548(19) .0038(14) .0130(14) .0029(15)
C10 .0401(16) .0284(16) .0449(17) .0056(13) .0077(13) .0044(14)
C11 .0395(16) .0381(17) .0395(16) .0019(13) .0038(13) .0002(14)
C12 .0368(16) .0345(17) .0491(18) .0010(13) .0082(14) -.0009(14)
C13 .0366(17) .050(2) .059(2) -.0029(15) .0122(15) -.0056(17)
C14 .051(2) .047(2) .062(2) -.0089(16) .0182(17) -.0138(18)
C15 .054(2) .0346(17) .063(2) .0028(15) .0254(17) .0004(16)
C16 .0387(18) .046(2) .071(2) .0023(15) .0186(17) .0000(18)
C17 .0409(17) .0437(19) .058(2) -.0019(15) .0066(15) -.0031(16)
C18 .075(3) .058(2) .090(3) .004(2) .040(2) -.013(2)
C19 .0454(18) .0347(17) .0433(17) .0052(14) .0120(14) .0034(14)
C20 .059(2) .0379(18) .0393(17) .0058(15) .0073(15) -.0008(15)
C21 .077(3) .053(2) .060(2) .010(2) .026(2) .0077(19)
C22 .109(4) .057(3) .058(2) -.001(2) .027(2) .012(2)
C23 .119(4) .043(2) .051(2) -.004(2) .005(2) .0089(19)
C24 .086(3) .040(2) .061(2) .008(2) -.013(2) .0007(19)
C25 .057(2) .048(2) .054(2) .0066(17) .0009(17) .0039(17)
C26 .0385(16) .0406(17) .0386(16) .0053(13) .0063(13) -.0041(14)
C27 .0420(18) .049(2) .0516(19) -.0006(15) .0119(15) .0047(16)
C28 .0380(18) .075(3) .058(2) .0044(17) .0143(16) .010(2)
C29 .045(2) .070(3) .056(2) .0210(18) .0133(16) .0004(19)
C30 .063(2) .0425(19) .058(2) .0161(17) .0099(18) -.0029(17)
C31 .0519(19) .0385(18) .053(2) .0042(15) .0042(16) -.0036(16)

loop_
_atom_type_symbol
_atom_type_description
_atom_type_scat_dispersion_real
_atom_type_scat_dispersion_imag
_atom_type_scat_source
C C 0.0181 0.0091 'International Tables Vol C Tables 4.2.6.8 and 6.1.1.4'
H H 0.0000 0.0000 'International Tables Vol C Tables 4.2.6.8 and 6.1.1.4'
O O 0.0492 0.0322 'International Tables Vol C Tables 4.2.6.8 and 6.1.1.4'
N N 0.0311 0.0180 'International Tables Vol C Tables 4.2.6.8 and 6.1.1.4'

loop_
_geom_angle_atom_site_label_1
_geom_angle_atom_site_label_2
_geom_angle_atom_site_label_3
_geom_angle
N2 N1 C26 115.7(2)
N2 N1 C2 111.0(2)
C26 N1 C2 126.9(3)
C19 N2 N1 109.2(3)
O1 C1 C10 121.8(3)
O1 C1 C2 120.4(3)
C10 C1 C2 117.8(3)
N1 C2 C1 110.3(2)
N1 C2 C11 100.6(2)
C1 C2 C11 105.6(2)
N1 C2 C3 112.9(2)
C1 C2 C3 111.4(3)
C11 C2 C3 115.2(2)
C4 C3 C2 112.7(3)
C4 C3 H3A 109.1
C2 C3 H3A 109.1
C4 C3 H3B 109.1
C2 C3 H3B 109.1
H3A C3 H3B 107.8
C9 C4 C3 114.0(3)
C9 C4 H4A 108.7
C3 C4 H4A 108.7
C9 C4 H4B 108.7
C3 C4 H4B 108.7
H4A C4 H4B 107.6
C9 C5 C6 120.8(3)
C9 C5 H5 119.6
C6 C5 H5 119.6
C7 C6 C5 120.6(3)
C7 C6 H6 119.7
C5 C6 H6 119.7
C6 C7 C8 119.4(3)
C6 C7 H7 120.3
C8 C7 H7 120.3
C7 C8 C10 120.6(3)
C7 C8 H8 119.7
C10 C8 H8 119.7
C5 C9 C10 118.1(3)
C5 C9 C4 120.3(3)
C10 C9 C4 121.5(3)
C9 C10 C8 120.4(3)
C9 C10 C1 120.8(3)
C8 C10 C1 118.8(3)
C19 C11 C12 112.5(3)
C19 C11 C2 99.5(2)
C12 C11 C2 116.8(3)
C19 C11 H11 109.2
C12 C11 H11 109.2
C2 C11 H11 109.2
C17 C12 C13 117.8(3)
C17 C12 C11 120.5(3)
C13 C12 C11 121.6(3)
C12 C13 C14 120.6(3)
C12 C13 H13 119.7
C14 C13 H13 119.7
C15 C14 C13 122.1(3)
C15 C14 H14 119.0
C13 C14 H14 119.0
C16 C15 C14 117.1(3)
C16 C15 C18 121.8(3)
C14 C15 C18 121.0(3)
C15 C16 C17 121.7(3)
C15 C16 H16 119.2
C17 C16 H16 119.2
C12 C17 C16 120.6(3)
C12 C17 H17 119.7
C16 C17 H17 119.7
C15 C18 H18A 109.5
C15 C18 H18B 109.5
H18A C18 H18B 109.5
C15 C18 H18C 109.5
H18A C18 H18C 109.5
H18B C18 H18C 109.5
N2 C19 C20 120.4(3)
N2 C19 C11 113.5(3)
C20 C19 C11 126.1(3)
C21 C20 C25 118.6(3)
C21 C20 C19 119.8(3)
C25 C20 C19 121.6(3)
C22 C21 C20 120.8(4)
C22 C21 H21 119.6
C20 C21 H21 119.6
C21 C22 C23 120.2(4)
C21 C22 H22 119.9
C23 C22 H22 119.9
C24 C23 C22 119.5(4)
C24 C23 H23 120.2
C22 C23 H23 120.2
C23 C24 C25 121.1(4)
C23 C24 H24 119.4
C25 C24 H24 119.4
C20 C25 C24 119.8(4)
C20 C25 H25 120.1
C24 C25 H25 120.1
C27 C26 N1 118.5(3)
C27 C26 C31 118.4(3)
N1 C26 C31 123.1(3)
C26 C27 C28 120.4(3)
C26 C27 H27 119.8
C28 C27 H27 119.8
C27 C28 C29 121.6(4)
C27 C28 H28 119.2
C29 C28 H28 119.2
C30 C29 C28 118.3(3)
C30 C29 H29 120.9
C28 C29 H29 120.9
C29 C30 C31 121.6(4)
C29 C30 H30 119.2
C31 C30 H30 119.2
C26 C31 C30 119.7(3)
C26 C31 H31 120.1
C30 C31 H31 120.1

loop_
_geom_bond_atom_site_label_1
_geom_bond_atom_site_label_2
_geom_bond_site_symmetry_2
_geom_bond_distance
_geom_bond_publ_flag
O1 C1 . 1.219(4) ?
N1 N2 . 1.385(4) ?
N1 C26 . 1.404(4) ?
N1 C2 . 1.475(4) ?
N2 C19 . 1.288(4) ?
C1 C10 . 1.482(4) ?
C1 C2 . 1.536(4) ?
C2 C11 . 1.579(4) ?
C2 C3 . 1.526(4) ?
C3 C4 . 1.524(5) ?
C3 H3A . .9700 ?
C3 H3B . .9700 ?
C4 C9 . 1.500(5) ?
C4 H4A . .9700 ?
C4 H4B . .9700 ?
C5 C9 . 1.395(5) ?
C5 C6 . 1.384(5) ?
C5 H5 . .9300 ?
C6 C7 . 1.378(5) ?
C6 H6 . .9300 ?
C7 C8 . 1.377(5) ?
C7 H7 . .9300 ?
C8 C10 . 1.391(4) ?
C8 H8 . .9300 ?
C9 C10 . 1.396(4) ?
C11 C19 . 1.516(4) ?
C11 C12 . 1.518(4) ?
C11 H11 . .9800 ?
C12 C17 . 1.393(4) ?
C12 C13 . 1.379(4) ?
C13 C14 . 1.380(5) ?
C13 H13 . .9300 ?
C14 C15 . 1.382(5) ?
C14 H14 . .9300 ?
C15 C16 . 1.375(5) ?
C15 C18 . 1.506(5) ?
C16 C17 . 1.385(5) ?
C16 H16 . .9300 ?
C17 H17 . .9300 ?
C18 H18A . .9600 ?
C18 H18B . .9600 ?
C18 H18C . .9600 ?
C19 C20 . 1.467(4) ?
C20 C21 . 1.396(5) ?
C20 C25 . 1.384(5) ?
C21 C22 . 1.381(5) ?
C21 H21 . .9300 ?
C22 C23 . 1.370(6) ?
C22 H22 . .9300 ?
C23 C24 . 1.373(6) ?
C23 H23 . .9300 ?
C24 C25 . 1.388(5) ?
C24 H24 . .9300 ?
C25 H25 . .9300 ?
C26 C27 . 1.395(4) ?
C26 C31 . 1.394(5) ?
C27 C28 . 1.375(5) ?
C27 H27 . .9300 ?
C28 C29 . 1.372(6) ?
C28 H28 . .9300 ?
C29 C30 . 1.377(5) ?
C29 H29 . .9300 ?
C30 C31 . 1.385(5) ?
C30 H30 . .9300 ?
C31 H31 . .9300 ?

loop_
_geom_torsion_atom_site_label_1
_geom_torsion_atom_site_label_2
_geom_torsion_atom_site_label_3
_geom_torsion_atom_site_label_4
_geom_torsion
C26 N1 N2 C19 -167.8(3)
C2 N1 N2 C19 -13.8(3)
N2 N1 C2 C1 -87.7(3)
C26 N1 C2 C1 62.6(4)
N2 N1 C2 C11 23.5(3)
C26 N1 C2 C11 173.8(3)
N2 N1 C2 C3 146.8(3)
C26 N1 C2 C3 -62.8(4)
O1 C1 C2 N1 19.9(4)
C10 C1 C2 N1 -162.1(2)
O1 C1 C2 C11 -88.0(3)
C10 C1 C2 C11 90.0(3)
O1 C1 C2 C3 146.2(3)
C10 C1 C2 C3 -35.8(4)
N1 C2 C3 C4 176.3(3)
C1 C2 C3 C4 51.4(3)
C11 C2 C3 C4 -68.9(4)
C2 C3 C4 C9 -46.5(4)
C9 C5 C6 C7 0.8(6)
C5 C6 C7 C8 -3.1(6)
C6 C7 C8 C10 1.8(5)
C6 C5 C9 C10 2.6(5)
C6 C5 C9 C4 -174.7(3)
C3 C4 C9 C5 -157.7(3)
C3 C4 C9 C10 25.1(4)
C5 C9 C10 C8 -3.8(4)
C4 C9 C10 C8 173.5(3)
C5 C9 C10 C1 173.7(3)
C4 C9 C10 C1 -9.0(4)
C7 C8 C10 C9 1.7(5)
C7 C8 C10 C1 -175.9(3)
O1 C1 C10 C9 -167.3(3)
C2 C1 C10 C9 14.7(4)
O1 C1 C10 C8 10.3(4)
C2 C1 C10 C8 -167.7(3)
N1 C2 C11 C19 -22.6(3)
C1 C2 C11 C19 92.2(3)
C3 C2 C11 C19 -144.3(3)
N1 C2 C11 C12 98.7(3)
C1 C2 C11 C12 -146.5(3)
C3 C2 C11 C12 -23.1(4)
C19 C11 C12 C17 -133.0(3)
C2 C11 C12 C17 112.9(3)
C19 C11 C12 C13 44.9(4)
C2 C11 C12 C13 -69.2(4)
C17 C12 C13 C14 0.3(5)
C11 C12 C13 C14 -177.6(3)
C12 C13 C14 C15 0.6(6)
C13 C14 C15 C16 -1.1(5)
C13 C14 C15 C18 176.7(4)
C14 C15 C16 C17 0.7(5)
C18 C15 C16 C17 -177.1(3)
C13 C12 C17 C16 -0.8(5)
C11 C12 C17 C16 177.2(3)
C15 C16 C17 C12 0.3(5)
N1 N2 C19 C20 177.4(3)
N1 N2 C19 C11 -3.5(4)
C12 C11 C19 N2 -106.9(3)
C2 C11 C19 N2 17.4(3)
C12 C11 C19 C20 72.1(4)
C2 C11 C19 C20 -163.6(3)
N2 C19 C20 C21 -14.7(5)
C11 C19 C20 C21 166.3(3)
N2 C19 C20 C25 167.2(3)
C11 C19 C20 C25 -11.8(5)
C25 C20 C21 C22 1.0(6)
C19 C20 C21 C22 -177.1(3)
C20 C21 C22 C23 -1.5(6)
C21 C22 C23 C24 0.7(6)
C22 C23 C24 C25 0.7(6)
C21 C20 C25 C24 0.4(5)
C19 C20 C25 C24 178.4(3)
C23 C24 C25 C20 -1.2(6)
N2 N1 C26 C27 -32.5(4)
C2 N1 C26 C27 178.4(3)
N2 N1 C26 C31 150.0(3)
C2 N1 C26 C31 0.9(5)
N1 C26 C27 C28 -176.1(3)
C31 C26 C27 C28 1.5(5)
C26 C27 C28 C29 1.1(5)
C27 C28 C29 C30 -2.3(6)
C28 C29 C30 C31 0.9(5)
C27 C26 C31 C30 -2.8(5)
N1 C26 C31 C30 174.7(3)
C29 C30 C31 C26 1.6(5)

loop_
_cod_related_entry_id
_cod_related_entry_database
_cod_related_entry_code
1 ChemSpider 21105625
